data_1540174
loop_
_publ_author_name
'Jeitschko, W.'
'Terbuechte, L.J.'
'Hofmann, W.K.'

_publ_section_title
;
 Lanthanoid and uranium nickel arsenides with CaBe2Ge2and ThCr2Si2-type
 structures
;
_journal_name_full 'Journal of the Less-Common Metals'
_journal_page_first 133
_journal_page_last 142
_journal_volume 137
_journal_year 1988
_chemical_formula_sum 'As2 Nd Ni2'
_chemical_name_systematic 'Nd Ni2 As2'
_space_group_IT_number 129
_symmetry_space_group_name_Hall '-P 4a 2a'
_symmetry_space_group_name_H-M 'P 4/n m m :2'
_cell_angle_alpha 90
_cell_angle_beta 90
_cell_angle_gamma 90
_cell_formula_units_Z 2
_cell_length_a 4.047
_cell_length_b 4.047
_cell_length_c 9.86
_cell_volume 161.489
_citation_journal_id_ASTM JCOMAH
_cod_data_source_file Jeitschko_JCOMAH_1988_1390.cif
_cod_data_source_block As2Nd1Ni2
_cod_original_cell_volume 161.4891
_cod_original_formula_sum 'As2 Nd1 Ni2'
_cod_database_code 1540174

loop_
_symmetry_equiv_pos_as_xyz
x,y,z
-y+1/2,x,z
-x+1/2,-y+1/2,z
y,-x+1/2,z
x+1/2,-y,-z
y+1/2,x+1/2,-z
-x,y+1/2,-z
-y,-x,-z
-x,-y,-z
y-1/2,-x,-z
x-1/2,y-1/2,-z
-y,x-1/2,-z
-x-1/2,y,z
-y-1/2,-x-1/2,z
x,-y-1/2,z
y,x,z

loop_
_atom_site_label
_atom_site_type_symbol
_atom_site_fract_x
_atom_site_fract_y
_atom_site_fract_z
_atom_site_occupancy
_atom_site_U_iso_or_equiv
As1 As 0.75 0.25 0.5 1 0.0
As2 As 0.25 0.25 0.8764 1 0.0
Nd1 Nd 0.25 0.25 0.2423 1 0.0
Ni1 Ni 0.75 0.25 0 1 0.0
Ni2 Ni 0.25 0.25 0.6261 1 0.0
